data_4326270
loop_
_publ_author_name
'Qiang Gao'
'Xiqu Wang'
'Allan J. Jacobson'

_publ_section_title
;
 Homochiral Frameworks Formed by Reactions of Lanthanide Ions with a
 Chiral Antimony Tartrate Secondary Building Unit
;
_journal_name_full 'Inorganic Chemistry'
_journal_page_first 9073
_journal_page_last 9082
_journal_paper_doi 10.1021/ic201274c
_journal_volume 50
_journal_year 2011
_chemical_absolute_configuration rm
_chemical_formula_sum 'C8 H16 N O21 Sb2 Tm'
_chemical_formula_weight 874.65
_chemical_name_systematic
; 
 ? 
;
_space_group_IT_number 19
_symmetry_cell_setting orthorhombic
_symmetry_space_group_name_Hall 'P 2ac 2ab'
_symmetry_space_group_name_H-M 'P 21 21 21'
_atom_sites_solution_hydrogens geom
_atom_sites_solution_primary direct
_atom_sites_solution_secondary difmap
_audit_creation_method SHELXL-97
_cell_angle_alpha 90.00
_cell_angle_beta 90.00
_cell_angle_gamma 90.00
_cell_formula_units_Z 4
_cell_length_a 10.2590(5)
_cell_length_b 11.2557(6)
_cell_length_c 16.6920(9)
_cell_measurement_reflns_used 9396
_cell_measurement_temperature 296(2)
_cell_measurement_theta_max 28.35
_cell_measurement_theta_min 2.33
_cell_volume 1927.46(17)
_computing_cell_refinement Bruker-ApexII
_computing_data_collection Bruker-ApexII
_computing_data_reduction Bruker-ApexII
_computing_structure_refinement 'SHELXL-97 (Sheldrick, 1997)'
_computing_structure_solution 'SHELXS-97 (Sheldrick, 1990)'
_diffrn_ambient_temperature 296(2)
_diffrn_measured_fraction_theta_full 0.976
_diffrn_measured_fraction_theta_max 0.976
_diffrn_radiation_monochromator graphite
_diffrn_radiation_source 'fine-focus sealed tube'
_diffrn_radiation_type MoK\a
_diffrn_radiation_wavelength 0.71073
_diffrn_reflns_av_R_equivalents 0.0294
_diffrn_reflns_av_sigmaI/netI 0.0275
_diffrn_reflns_limit_h_max 12
_diffrn_reflns_limit_h_min -13
_diffrn_reflns_limit_k_max 14
_diffrn_reflns_limit_k_min -14
_diffrn_reflns_limit_l_max 15
_diffrn_reflns_limit_l_min -22
_diffrn_reflns_number 12223
_diffrn_reflns_theta_full 28.35
_diffrn_reflns_theta_max 28.35
_diffrn_reflns_theta_min 2.18
_exptl_absorpt_coefficient_mu 7.459
_exptl_absorpt_correction_T_max 0.702
_exptl_absorpt_correction_T_min 0.458
_exptl_absorpt_correction_type multi-scan
_exptl_absorpt_process_details 'Blessing, 1995'
_exptl_crystal_colour colorless
_exptl_crystal_density_diffrn 3.014
_exptl_crystal_description needle
_exptl_crystal_F_000 1640
_exptl_crystal_size_max 0.16
_exptl_crystal_size_mid 0.06
_exptl_crystal_size_min 0.06
_refine_diff_density_max 1.409
_refine_diff_density_min -0.489
_refine_diff_density_rms 0.122
_refine_ls_abs_structure_details 'Flack H D (1983), Acta Cryst. A39, 876-881'
_refine_ls_abs_structure_Flack -0.010(6)
_refine_ls_extinction_method none
_refine_ls_goodness_of_fit_ref 1.114
_refine_ls_hydrogen_treatment constrain
_refine_ls_matrix_type full
_refine_ls_number_parameters 298
_refine_ls_number_reflns 4594
_refine_ls_number_restraints 0
_refine_ls_restrained_S_all 1.114
_refine_ls_R_factor_all 0.0191
_refine_ls_R_factor_gt 0.0185
_refine_ls_shift/su_max 0.002
_refine_ls_shift/su_mean 0.000
_refine_ls_structure_factor_coef Fsqd
_refine_ls_weighting_details 'calc w=1/[\s^2^(Fo^2^)+(0.0264P)^2^+0.0000P] where P=(Fo^2^+2Fc^2^)/3'
_refine_ls_weighting_scheme calc
_refine_ls_wR_factor_gt 0.0496
_refine_ls_wR_factor_ref 0.0498
_reflns_number_gt 4480
_reflns_number_total 4594
_reflns_threshold_expression >2sigma(I)
_cod_data_source_file ic201274c_si_003_12.cif
_cod_data_source_block 1D-Tm
_cod_database_code 4326270

loop_
_symmetry_equiv_pos_as_xyz
'x, y, z'
'-x+1/2, -y, z+1/2'
'x+1/2, -y+1/2, -z'
'-x, y+1/2, -z+1/2'

loop_
_atom_site_label
_atom_site_type_symbol
_atom_site_fract_x
_atom_site_fract_y
_atom_site_fract_z
_atom_site_U_iso_or_equiv
_atom_site_adp_type
_atom_site_occupancy
_atom_site_symmetry_multiplicity
_atom_site_calc_flag
_atom_site_refinement_flags
Tm1 Tm 0.620424(17) 0.337810(17) 0.710357(10) 0.01890(5) Uani 1 1 d .
Sb2 Sb 0.39838(3) 0.50402(3) 0.383358(17) 0.02000(7) Uani 1 1 d .
Sb1 Sb 0.02276(3) 0.61943(3) 0.574845(17) 0.02021(7) Uani 1 1 d .
O1 O 0.4729(3) 0.4154(3) 0.61984(19) 0.0296(8) Uani 1 1 d .
O2 O 0.4890(3) 0.5036(3) 0.50140(19) 0.0251(7) Uani 1 1 d .
O3 O 0.2660(3) 0.4158(3) 0.44752(18) 0.0221(7) Uani 1 1 d .
O4 O 0.1931(3) 0.5395(3) 0.5964(2) 0.0241(7) Uani 1 1 d .
O5 O -0.0192(3) 0.4353(3) 0.5427(2) 0.0272(7) Uani 1 1 d .
O6 O 0.0569(4) 0.2528(3) 0.5614(2) 0.0358(9) Uani 1 1 d .
O7 O 0.2557(3) 0.9007(3) 0.4940(2) 0.0267(7) Uani 1 1 d .
O8 O 0.1487(3) 0.7776(3) 0.57478(19) 0.0263(7) Uani 1 1 d .
O9 O 0.0502(3) 0.6484(3) 0.45826(17) 0.0225(7) Uani 1 1 d .
O10 O 0.0825(3) 0.6724(3) 0.27033(18) 0.0258(7) Uani 1 1 d .
O11 O 0.2271(3) 0.5331(3) 0.30480(18) 0.0238(7) Uani 1 1 d .
O12 O 0.3367(3) 0.6630(3) 0.41674(17) 0.0210(6) Uani 1 1 d .
O13 O 0.8282(4) 0.2263(4) 0.7078(3) 0.0473(10) Uani 1 1 d .
O14 O 0.8491(4) 0.4027(4) 0.7442(3) 0.0517(11) Uani 1 1 d .
O15 O 1.0177(4) 0.2863(6) 0.7470(3) 0.0645(15) Uani 1 1 d .
O16W O 0.7266(3) 0.3803(3) 0.58947(18) 0.0261(7) Uani 1 1 d .
O17W O 0.5553(3) 0.1747(3) 0.6341(2) 0.0306(8) Uani 1 1 d .
O18W O 0.6269(4) 0.5430(3) 0.7260(2) 0.0341(8) Uani 1 1 d .
O19W O 0.6435(3) 0.3738(4) 0.84636(19) 0.0330(8) Uani 1 1 d .
O20W O 0.6228(3) 0.1436(3) 0.7912(2) 0.0312(7) Uani 1 1 d .
O21W O 0.2756(4) 0.1161(4) 0.6216(3) 0.0471(10) Uani 1 1 d .
N1 N 0.9040(4) 0.3046(5) 0.7334(3) 0.0377(11) Uani 1 1 d .
C1 C 0.4322(4) 0.4364(4) 0.5520(3) 0.0198(9) Uani 1 1 d .
C2 C 0.3034(4) 0.3822(4) 0.5268(3) 0.0205(9) Uani 1 1 d .
H2 H 0.3134 0.2956 0.5278 0.025 Uiso 1 1 calc R
C3 C 0.1997(4) 0.4153(4) 0.5880(2) 0.0203(9) Uani 1 1 d .
H3 H 0.2246 0.3812 0.6398 0.024 Uiso 1 1 calc R
C4 C 0.0723(4) 0.3607(4) 0.5627(3) 0.0236(10) Uani 1 1 d .
C5 C 0.1809(4) 0.8167(4) 0.5044(3) 0.0203(9) Uani 1 1 d .
C6 C 0.1222(4) 0.7498(4) 0.4336(2) 0.0191(8) Uani 1 1 d .
H6 H 0.0628 0.8036 0.4054 0.023 Uiso 1 1 calc R
C7 C 0.2322(4) 0.7157(4) 0.3760(3) 0.0199(9) Uani 1 1 d .
H7 H 0.2640 0.7884 0.3503 0.024 Uiso 1 1 calc R
C8 C 0.1755(4) 0.6349(4) 0.3111(2) 0.0193(9) Uani 1 1 d .

loop_
_atom_site_aniso_label
_atom_site_aniso_U_11
_atom_site_aniso_U_22
_atom_site_aniso_U_33
_atom_site_aniso_U_23
_atom_site_aniso_U_13
_atom_site_aniso_U_12
Tm1 0.01718(9) 0.02436(10) 0.01515(8) 0.00103(7) 0.00095(7) 0.00089(7)
Sb2 0.01808(13) 0.02301(14) 0.01892(14) 0.00149(11) 0.00061(11) 0.00063(11)
Sb1 0.01797(13) 0.02461(15) 0.01807(13) -0.00077(11) 0.00099(11) -0.00005(11)
O1 0.0203(15) 0.051(2) 0.0178(15) 0.0056(15) -0.0039(14) 0.0091(15)
O2 0.0213(15) 0.0287(17) 0.0254(16) 0.0059(14) -0.0053(13) -0.0072(14)
O3 0.0204(15) 0.0278(18) 0.0181(15) 0.0021(13) -0.0042(12) -0.0044(13)
O4 0.0171(15) 0.0281(18) 0.0272(17) -0.0044(13) -0.0019(13) -0.0002(13)
O5 0.0177(15) 0.0303(18) 0.0337(18) -0.0011(14) -0.0018(14) -0.0034(14)
O6 0.0307(19) 0.029(2) 0.047(2) 0.0038(17) -0.0031(17) -0.0090(15)
O7 0.0288(17) 0.0223(18) 0.0291(17) -0.0014(14) -0.0036(14) -0.0032(13)
O8 0.0284(17) 0.0327(18) 0.0180(15) -0.0052(14) -0.0009(14) -0.0060(14)
O9 0.0239(16) 0.0275(17) 0.0161(14) -0.0020(13) 0.0010(12) -0.0065(13)
O10 0.0222(15) 0.0371(19) 0.0180(14) -0.0028(14) -0.0079(12) 0.0031(14)
O11 0.0287(16) 0.0257(17) 0.0169(15) -0.0038(12) -0.0047(13) 0.0017(13)
O12 0.0204(14) 0.0225(16) 0.0201(15) -0.0001(13) -0.0056(12) 0.0039(12)
O13 0.035(2) 0.040(2) 0.066(3) 0.010(2) -0.005(2) 0.0021(17)
O14 0.041(2) 0.054(3) 0.059(3) -0.015(2) -0.007(2) 0.006(2)
O15 0.027(2) 0.116(5) 0.051(3) -0.009(3) -0.007(2) 0.011(3)
O16W 0.0177(15) 0.040(2) 0.0211(17) 0.0082(14) 0.0049(12) 0.0018(14)
O17W 0.0349(18) 0.0303(19) 0.0266(17) -0.0049(15) -0.0005(14) -0.0011(16)
O18W 0.041(2) 0.0279(18) 0.0328(19) 0.0000(15) 0.0015(18) 0.0033(16)
O19W 0.0346(19) 0.047(2) 0.0172(15) -0.0008(15) -0.0029(14) -0.0003(16)
O20W 0.0338(18) 0.0267(18) 0.0332(17) 0.0037(14) 0.0070(17) 0.0065(14)
O21W 0.049(2) 0.039(2) 0.052(3) 0.013(2) -0.009(2) 0.000(2)
N1 0.030(2) 0.060(3) 0.023(2) 0.004(2) -0.0002(18) 0.000(2)
C1 0.019(2) 0.021(2) 0.019(2) -0.0026(17) -0.0009(16) 0.0048(17)
C2 0.025(2) 0.018(2) 0.019(2) 0.0019(17) -0.0007(17) -0.0003(18)
C3 0.018(2) 0.026(2) 0.017(2) 0.0049(17) 0.0005(16) 0.0022(17)
C4 0.024(2) 0.028(3) 0.019(2) 0.0013(17) 0.0023(17) -0.0008(17)
C5 0.019(2) 0.021(2) 0.021(2) -0.0055(17) -0.0009(17) 0.0013(16)
C6 0.019(2) 0.022(2) 0.0160(18) -0.0042(16) -0.0031(18) -0.0005(18)
C7 0.019(2) 0.026(2) 0.0147(19) 0.0028(17) -0.0018(17) -0.0023(17)
C8 0.0185(19) 0.024(2) 0.0151(19) 0.0001(16) 0.0000(16) -0.0042(17)

loop_
_atom_type_symbol
_atom_type_description
_atom_type_scat_dispersion_real
_atom_type_scat_dispersion_imag
_atom_type_scat_source
C C 0.0033 0.0016 'International Tables Vol C Tables 4.2.6.8 and 6.1.1.4'
O O 0.0106 0.0060 'International Tables Vol C Tables 4.2.6.8 and 6.1.1.4'
Sb Sb -0.5866 1.5461 'International Tables Vol C Tables 4.2.6.8 and 6.1.1.4'
Tm Tm -0.3139 5.2483 'International Tables Vol C Tables 4.2.6.8 and 6.1.1.4'
N N 0.0061 0.0033 'International Tables Vol C Tables 4.2.6.8 and 6.1.1.4'
H H 0.0000 0.0000 'International Tables Vol C Tables 4.2.6.8 and 6.1.1.4'

loop_
_geom_angle_atom_site_label_1
_geom_angle_atom_site_label_2
_geom_angle_atom_site_label_3
_geom_angle
_geom_angle_site_symmetry_1
_geom_angle_site_symmetry_3
O1 Tm1 O10 73.27(11) . 2_565
O1 Tm1 O19W 129.90(13) . .
O10 Tm1 O19W 71.14(12) 2_565 .
O1 Tm1 O18W 73.56(13) . .
O10 Tm1 O18W 91.50(13) 2_565 .
O19W Tm1 O18W 73.34(13) . .
O1 Tm1 O17W 75.69(13) . .
O10 Tm1 O17W 86.52(12) 2_565 .
O19W Tm1 O17W 134.53(13) . .
O18W Tm1 O17W 148.40(13) . .
O1 Tm1 O16W 70.38(11) . .
O10 Tm1 O16W 143.29(11) 2_565 .
O19W Tm1 O16W 139.50(13) . .
O18W Tm1 O16W 83.17(13) . .
O17W Tm1 O16W 79.86(12) . .
O1 Tm1 O13 138.17(14) . .
O10 Tm1 O13 139.26(13) 2_565 .
O19W Tm1 O13 90.99(15) . .
O18W Tm1 O13 118.77(14) . .
O17W Tm1 O13 80.68(14) . .
O16W Tm1 O13 71.83(13) . .
O1 Tm1 O14 130.29(15) . .
O10 Tm1 O14 139.03(13) 2_565 .
O19W Tm1 O14 68.60(14) . .
O18W Tm1 O14 70.15(14) . .
O17W Tm1 O14 128.10(14) . .
O16W Tm1 O14 72.59(13) . .
O13 Tm1 O14 49.39(16) . .
O1 Tm1 O20W 132.16(12) . .
O10 Tm1 O20W 74.87(11) 2_565 .
O19W Tm1 O20W 68.50(13) . .
O18W Tm1 O20W 141.79(12) . .
O17W Tm1 O20W 67.62(12) . .
O16W Tm1 O20W 128.44(11) . .
O13 Tm1 O20W 64.48(12) . .
O14 Tm1 O20W 96.91(14) . .
O12 Sb2 O3 94.65(13) . .
O12 Sb2 O2 83.33(12) . .
O3 Sb2 O2 78.69(12) . .
O12 Sb2 O11 77.26(12) . .
O3 Sb2 O11 81.45(12) . .
O2 Sb2 O11 150.88(12) . .
O9 Sb1 O4 97.21(13) . .
O9 Sb1 O5 86.76(13) . .
O4 Sb1 O5 77.82(13) . .
O9 Sb1 O8 77.53(12) . .
O4 Sb1 O8 81.42(13) . .
O5 Sb1 O8 152.10(12) . .
C1 O1 Tm1 153.8(3) . .
C1 O2 Sb2 113.9(3) . .
C2 O3 Sb2 116.5(3) . .
C3 O4 Sb1 118.2(3) . .
C4 O5 Sb1 114.1(3) . .
C5 O8 Sb1 115.2(3) . .
C6 O9 Sb1 119.2(2) . .
C8 O10 Tm1 155.4(3) . 2_564
C8 O11 Sb2 114.6(3) . .
C7 O12 Sb2 119.4(3) . .
N1 O13 Tm1 99.9(3) . .
N1 O14 Tm1 97.5(3) . .
O15 N1 O13 123.0(6) . .
O15 N1 O14 124.0(6) . .
O13 N1 O14 113.0(5) . .
O1 C1 O2 124.7(4) . .
O1 C1 C2 118.3(4) . .
O2 C1 C2 117.0(4) . .
O3 C2 C1 112.6(4) . .
O3 C2 C3 111.6(4) . .
C1 C2 C3 109.0(4) . .
O4 C3 C4 113.1(4) . .
O4 C3 C2 110.1(4) . .
C4 C3 C2 108.6(4) . .
O6 C4 O5 122.9(4) . .
O6 C4 C3 121.4(4) . .
O5 C4 C3 115.7(4) . .
O7 C5 O8 123.2(4) . .
O7 C5 C6 121.1(4) . .
O8 C5 C6 115.7(4) . .
O9 C6 C5 112.1(3) . .
O9 C6 C7 111.3(3) . .
C5 C6 C7 108.6(3) . .
O12 C7 C8 112.5(4) . .
O12 C7 C6 111.5(3) . .
C8 C7 C6 108.2(3) . .
O10 C8 O11 125.5(4) . .
O10 C8 C7 118.5(4) . .
O11 C8 C7 116.0(4) . .

loop_
_geom_bond_atom_site_label_1
_geom_bond_atom_site_label_2
_geom_bond_distance
_geom_bond_site_symmetry_2
Tm1 O1 2.310(3) .
Tm1 O10 2.313(3) 2_565
Tm1 O19W 2.318(3) .
Tm1 O18W 2.325(4) .
Tm1 O17W 2.331(3) .
Tm1 O16W 2.343(3) .
Tm1 O13 2.474(4) .
Tm1 O14 2.521(4) .
Tm1 O20W 2.569(3) .
Sb2 O12 1.979(3) .
Sb2 O3 1.994(3) .
Sb2 O2 2.179(3) .
Sb2 O11 2.216(3) .
Sb1 O9 1.993(3) .
Sb1 O4 1.998(3) .
Sb1 O5 2.183(3) .
Sb1 O8 2.199(3) .
O1 C1 1.230(5) .
O2 C1 1.275(5) .
O3 C2 1.430(5) .
O4 C3 1.406(6) .
O5 C4 1.302(6) .
O6 C4 1.225(6) .
O7 C5 1.230(6) .
O8 C5 1.297(6) .
O9 C6 1.421(5) .
O10 C8 1.246(5) .
O10 Tm1 2.313(3) 2_564
O11 C8 1.267(5) .
O12 C7 1.401(5) .
O13 N1 1.251(6) .
O14 N1 1.252(7) .
O15 N1 1.206(6) .
C1 C2 1.514(6) .
C2 C3 1.521(6) .
C3 C4 1.505(6) .
C5 C6 1.526(6) .
C6 C7 1.530(6) .
C7 C8 1.530(6) .
